data_2105353
loop_
_publ_author_name
'Farrington, G.C.'
'Edstroem, K.'
'Thomas, J.O.'

_publ_section_title
;
 A single-crystal x-ray diffraction study of the ion exchange of Cd2+ into
 Ag+ beta-alumina
;
_journal_name_full 'Acta Crystallographica B (39,1983-)'
_journal_page_first 643
_journal_page_last 650
_journal_volume 47
_journal_year 1991
_chemical_formula_sum 'Ag1.12 Al11 Cd0.05 O17.11'
_chemical_name_systematic 'Ag1.12 Cd.05 Al11 O17.11'
_space_group_IT_number 194
_symmetry_space_group_name_Hall '-P 6c 2c'
_symmetry_space_group_name_H-M 'P 63/m m c'
_cell_angle_alpha 90
_cell_angle_beta 90
_cell_angle_gamma 120
_cell_formula_units_Z 2
_cell_length_a 5.6032
_cell_length_b 5.6032
_cell_length_c 22.504
_cell_volume 611.875
_citation_journal_id_ASTM ASBSDK
_cod_data_source_file silver1-2_580.cif
_cod_data_source_block Ag1.12Al11Cd0.05O17.11
_cod_original_cell_volume 611.8748
_cod_database_code 2105353

loop_
_symmetry_equiv_pos_as_xyz
x,y,z
x-y,x,z+1/2
-y,x-y,z
-x,-y,z+1/2
-x+y,-x,z
y,-x+y,z+1/2
-y,-x,-z+1/2
x-y,-y,-z
x,x-y,-z+1/2
y,x,-z
-x+y,y,-z+1/2
-x,-x+y,-z
-x,-y,-z
-x+y,-x,-z-1/2
y,-x+y,-z
x,y,-z-1/2
x-y,x,-z
-y,x-y,-z-1/2
y,x,z-1/2
-x+y,y,z
-x,-x+y,z-1/2
-y,-x,z
x-y,-y,z-1/2
x,x-y,z

loop_
_atom_site_label
_atom_site_type_symbol
_atom_site_fract_x
_atom_site_fract_y
_atom_site_fract_z
_atom_site_occupancy
_atom_site_U_iso_or_equiv
Al5 Al+3 0 0 0 1 0.0
O4 O-2 0.8333 0.1667 0.25 0.037 0.0
O3 O-2 0 0 0.14301 1 0.0
O6 O-2 0.15711 0.31422 0.05018 1 0.0
O1 O-2 0.50287 0.49713 0.14652 1 0.0
Cd1 Cd+2 0.84569 0.15431 0.25 0.016 0.0
Al2 Al+3 -0.16798 -0.33596 0.10656 0.963 0.0
Ag2 Ag+1 0.778 0.222 0.25 0.087 0.0
Ag1 Ag+1 0.70508 0.29492 0.25 0.168 0.0
Al3 Al+3 0.3333 0.6667 0.0249 1 0.0
O5 O-2 0.30292 -0.30292 0.25 0.3333 0.0
O2 O-2 0.6667 0.3333 0.05543 1 0.0
Al1 Al+3 -0.15975 -0.3195 0.17627 0.037 0.0
Al4 Al+3 0.3333 0.6667 0.17574 1 0.0
Ag3 Ag+1 0.9771 0.0229 0.25 0.119 0.0
